data_7240444
loop_
_publ_author_name
'Hadian, Mojgan'
'Shaabani, Shabnam'
'Patil, Pravin'
'Shishkina, Svitlana V.'
'B\"oltz, Harry'
'D\"omling, Alexander'

_publ_section_title
;
 Sustainability by design: automated nanoscale 2,3,4-trisubstituted
 quinazoline diversity
;
_journal_issue 8
_journal_name_full 'Green Chemistry'
_journal_page_first 2459
_journal_page_last 2467
_journal_paper_doi 10.1039/D0GC00363H
_journal_volume 22
_journal_year 2020
_chemical_formula_sum 'C11 H11 N O5'
_chemical_formula_weight 237.21
_space_group_crystal_system orthorhombic
_space_group_IT_number 29
_space_group_name_Hall 'P 2c -2ac'
_space_group_name_H-M_alt 'P c a 21'
_atom_sites_solution_hydrogens mixed
_audit_creation_method SHELXL-2016/6
_audit_update_record
;
2019-11-29 deposited with the CCDC.	2020-02-21 downloaded from the CCDC.
;
_cell_angle_alpha 90
_cell_angle_beta 90
_cell_angle_gamma 90
_cell_formula_units_Z 4
_cell_length_a 20.486(2)
_cell_length_b 3.9298(4)
_cell_length_c 13.6374(12)
_cell_measurement_reflns_used 1117
_cell_measurement_temperature 293(2)
_cell_measurement_theta_max 22.2390
_cell_measurement_theta_min 4.232
_cell_volume 1097.89(18)
_computing_structure_refinement 'SHELXL-2016/6 (Sheldrick, 2016)'
_computing_structure_solution 'SHELXT 2014/5 (Sheldrick, 2014)'
_diffrn_ambient_temperature 293(2)
_diffrn_detector_area_resol_mean 16.1827
_diffrn_measured_fraction_theta_full 0.997
_diffrn_measured_fraction_theta_max 0.998
_diffrn_measurement_device_type 'Xcalibur, Sapphire3'
_diffrn_measurement_method '\w scans'
_diffrn_radiation_type MoK\a
_diffrn_radiation_wavelength 0.71073
_diffrn_reflns_av_R_equivalents 0.0656
_diffrn_reflns_av_unetI/netI 0.0591
_diffrn_reflns_Laue_measured_fraction_full 0.997
_diffrn_reflns_Laue_measured_fraction_max 0.998
_diffrn_reflns_limit_h_max 28
_diffrn_reflns_limit_h_min -24
_diffrn_reflns_limit_k_max 5
_diffrn_reflns_limit_k_min -5
_diffrn_reflns_limit_l_max 19
_diffrn_reflns_limit_l_min -14
_diffrn_reflns_number 10062
_diffrn_reflns_point_group_measured_fraction_full 0.870
_diffrn_reflns_point_group_measured_fraction_max 0.823
_diffrn_reflns_theta_full 25.242
_diffrn_reflns_theta_max 29.996
_diffrn_reflns_theta_min 3.589
_diffrn_source 'Enhance (Mo) X-ray Source'
_exptl_absorpt_coefficient_mu 0.115
_exptl_absorpt_correction_T_max 1.00000
_exptl_absorpt_correction_T_min 0.92966
_exptl_absorpt_correction_type multi-scan
_exptl_absorpt_process_details
;
CrysAlisPro 1.171.39.46 (Rigaku Oxford Diffraction, 2018)
Empirical absorption correction using spherical harmonics,
 implemented in SCALE3 ABSPACK scaling algorithm.
;
_exptl_crystal_colour colorless
_exptl_crystal_density_diffrn 1.435
_exptl_crystal_description parallelepiped
_exptl_crystal_F_000 496
_exptl_crystal_size_max 0.300
_exptl_crystal_size_mid 0.140
_exptl_crystal_size_min 0.120
_refine_diff_density_max 0.214
_refine_diff_density_min -0.163
_refine_diff_density_rms 0.042
_refine_ls_abs_structure_details
;
 Flack x determined using 442 quotients [(I+)-(I-)]/[(I+)+(I-)]
 (Parsons, Flack and Wagner, Acta Cryst. B69 (2013) 249-259).
;
_refine_ls_abs_structure_Flack 0.6(10)
_refine_ls_extinction_coef 0.033(5)
_refine_ls_extinction_expression Fc^*^=kFc[1+0.001xFc^2^\l^3^/sin(2\q)]^-1/4^
_refine_ls_extinction_method 'SHELXL-2016/6 (Sheldrick 2016)'
_refine_ls_goodness_of_fit_ref 1.004
_refine_ls_hydrogen_treatment mixed
_refine_ls_matrix_type full
_refine_ls_number_parameters 163
_refine_ls_number_reflns 2644
_refine_ls_number_restraints 1
_refine_ls_restrained_S_all 1.003
_refine_ls_R_factor_all 0.0852
_refine_ls_R_factor_gt 0.0542
_refine_ls_shift/su_max 0.000
_refine_ls_shift/su_mean 0.000
_refine_ls_structure_factor_coef Fsqd
_refine_ls_weighting_details 'w=1/[\s^2^(Fo^2^)+(0.0715P)^2^] where P=(Fo^2^+2Fc^2^)/3'
_refine_ls_weighting_scheme calc
_refine_ls_wR_factor_gt 0.1367
_refine_ls_wR_factor_ref 0.1603
_reflns_Friedel_coverage 0.586
_reflns_Friedel_fraction_full 0.730
_reflns_Friedel_fraction_max 0.634
_reflns_number_gt 1685
_reflns_number_total 2644
_reflns_threshold_expression 'I > 2\s(I)'
_cod_data_source_file d0gc00363h2.cif
_cod_data_source_block add24
_cod_depositor_comments 'Adding full bibliography for 7240443--7240446.cif.'
_cod_original_cell_volume 1097.91(19)
_cod_database_code 7240444
_shelx_shelxl_version_number 2016/6
_shelx_space_group_comment
;
The symmetry employed for this shelxl refinement is uniquely defined
by the following loop, which should always be used as a source of
symmetry information in preference to the above space-group names.
They are only intended as comments.
;
_shelx_estimated_absorpt_t_min 0.966
_shelx_estimated_absorpt_t_max 0.986

loop_
_space_group_symop_operation_xyz
'x, y, z'
'-x, -y, z+1/2'
'x+1/2, -y, z'
'-x+1/2, y, z+1/2'

loop_
_atom_site_label
_atom_site_type_symbol
_atom_site_fract_x
_atom_site_fract_y
_atom_site_fract_z
_atom_site_U_iso_or_equiv
_atom_site_adp_type
_atom_site_occupancy
_atom_site_site_symmetry_order
_atom_site_calc_flag
_atom_site_refinement_flags_posn
_atom_site_refinement_flags_adp
_atom_site_refinement_flags_occupancy
_atom_site_disorder_assembly
_atom_site_disorder_group
O1 O 0.71945(18) 0.6064(8) 0.4159(2) 0.0790(10) Uani 1 1 d . . . . .
O2 O 0.61252(14) 0.0832(8) 0.7035(2) 0.0691(9) Uani 1 1 d . . . . .
O3 O 0.56335(13) 0.5462(5) 0.4900(2) 0.0559(7) Uani 1 1 d . . . . .
O4 O 0.44663(15) 0.3053(8) 0.4156(3) 0.0785(9) Uani 1 1 d . . . . .
O5 O 0.49853(16) 0.0591(7) 0.2911(2) 0.0654(8) Uani 1 1 d . . . . .
H5O H 0.458(3) 0.017(10) 0.264(4) 0.075(14) Uiso 1 1 d . . . . .
N1 N 0.67089(15) 0.3270(7) 0.5798(2) 0.0502(7) Uani 1 1 d . . . . .
H1N H 0.665(2) 0.431(12) 0.522(4) 0.075(13) Uiso 1 1 d . . . . .
C1 C 0.73581(17) 0.2393(8) 0.6047(3) 0.0484(8) Uani 1 1 d . . . . .
C2 C 0.7527(2) 0.0773(9) 0.6905(3) 0.0560(9) Uani 1 1 d . . . . .
H2 H 0.721040 0.020945 0.736582 0.067 Uiso 1 1 calc R U . . .
C3 C 0.8177(2) -0.0002(11) 0.7071(3) 0.0637(10) Uani 1 1 d . . . . .
H3 H 0.829091 -0.109191 0.765189 0.076 Uiso 1 1 calc R U . . .
C4 C 0.8654(2) 0.0773(10) 0.6416(3) 0.0669(11) Uani 1 1 d . . . . .
H4 H 0.908676 0.021475 0.654726 0.080 Uiso 1 1 calc R U . . .
C5 C 0.8492(2) 0.2377(10) 0.5565(3) 0.0631(10) Uani 1 1 d . . . . .
H5 H 0.881727 0.293212 0.511705 0.076 Uiso 1 1 calc R U . . .
C6 C 0.78484(19) 0.3194(9) 0.5358(3) 0.0524(9) Uani 1 1 d . . . . .
C7 C 0.7721(2) 0.4971(12) 0.4441(4) 0.0685(11) Uani 1 1 d . . . . .
H7 H 0.807667 0.530831 0.402716 0.082 Uiso 1 1 calc R U . . .
C8 C 0.61545(18) 0.2461(8) 0.6265(3) 0.0520(9) Uani 1 1 d . . . . .
C9 C 0.55363(19) 0.3654(9) 0.5780(3) 0.0555(9) Uani 1 1 d . . . . .
H9A H 0.526422 0.168995 0.564375 0.067 Uiso 1 1 calc R U . . .
H9B H 0.530066 0.509933 0.623496 0.067 Uiso 1 1 calc R U . . .
C10 C 0.56357(17) 0.3414(9) 0.4049(3) 0.0518(8) Uani 1 1 d . . . . .
H10A H 0.589101 0.138157 0.417554 0.062 Uiso 1 1 calc R U . . .
H10B H 0.584592 0.465244 0.352147 0.062 Uiso 1 1 calc R U . . .
C11 C 0.49612(17) 0.2384(8) 0.3727(3) 0.0502(8) Uani 1 1 d . . . . .

loop_
_atom_site_aniso_label
_atom_site_aniso_U_11
_atom_site_aniso_U_22
_atom_site_aniso_U_33
_atom_site_aniso_U_23
_atom_site_aniso_U_13
_atom_site_aniso_U_12
O1 0.077(2) 0.100(2) 0.0606(19) 0.0299(16) -0.0045(15) -0.0124(17)
O2 0.0509(17) 0.100(2) 0.0567(17) 0.0189(15) 0.0062(13) -0.0056(13)
O3 0.0607(17) 0.0497(11) 0.0575(15) 0.0024(12) -0.0116(13) -0.0023(10)
O4 0.0450(16) 0.110(2) 0.081(2) -0.0271(19) 0.0074(15) 0.0051(15)
O5 0.0443(16) 0.096(2) 0.0558(17) -0.0179(16) 0.0001(13) -0.0048(14)
N1 0.0459(17) 0.0609(16) 0.0437(16) 0.0089(14) 0.0001(13) -0.0070(12)
C1 0.048(2) 0.0522(15) 0.0454(17) 0.0016(14) -0.0013(16) -0.0078(13)
C2 0.052(2) 0.0684(19) 0.0478(19) 0.0093(17) 0.0011(16) -0.0052(16)
C3 0.060(3) 0.074(3) 0.057(2) 0.0116(19) -0.0077(19) 0.0001(17)
C4 0.049(2) 0.080(3) 0.071(3) 0.008(2) -0.007(2) 0.0002(18)
C5 0.047(2) 0.074(2) 0.068(3) 0.003(2) 0.008(2) -0.0095(16)
C6 0.054(2) 0.0579(18) 0.0455(19) 0.0015(15) 0.0010(16) -0.0127(14)
C7 0.063(3) 0.088(3) 0.055(2) 0.019(2) 0.000(2) -0.018(2)
C8 0.053(2) 0.0546(17) 0.049(2) 0.0004(16) 0.0021(16) -0.0053(14)
C9 0.050(2) 0.0603(18) 0.056(2) -0.0006(18) 0.0007(16) 0.0003(14)
C10 0.0413(19) 0.0585(18) 0.056(2) -0.0028(17) 0.0015(16) -0.0019(14)
C11 0.0428(19) 0.0586(18) 0.049(2) -0.0016(15) -0.0011(16) 0.0015(14)

loop_
_atom_type_symbol
_atom_type_description
_atom_type_scat_dispersion_real
_atom_type_scat_dispersion_imag
_atom_type_scat_source
C C 0.0033 0.0016 'International Tables Vol C Tables 4.2.6.8 and 6.1.1.4'
H H 0.0000 0.0000 'International Tables Vol C Tables 4.2.6.8 and 6.1.1.4'
N N 0.0061 0.0033 'International Tables Vol C Tables 4.2.6.8 and 6.1.1.4'
O O 0.0106 0.0060 'International Tables Vol C Tables 4.2.6.8 and 6.1.1.4'

loop_
_geom_angle_atom_site_label_1
_geom_angle_atom_site_label_2
_geom_angle_atom_site_label_3
_geom_angle
_geom_angle_site_symmetry_1
_geom_angle_site_symmetry_3
_geom_angle_publ_flag
C9 O3 C10 114.4(2) . . ?
C11 O5 H5O 114(3) . . ?
C8 N1 C1 128.7(3) . . ?
C8 N1 H1N 114(3) . . ?
C1 N1 H1N 117(3) . . ?
C2 C1 C6 119.3(3) . . ?
C2 C1 N1 123.6(3) . . ?
C6 C1 N1 117.1(3) . . ?
C1 C2 C3 118.9(4) . . ?
C1 C2 H2 120.6 . . ?
C3 C2 H2 120.6 . . ?
C4 C3 C2 122.3(4) . . ?
C4 C3 H3 118.8 . . ?
C2 C3 H3 118.8 . . ?
C3 C4 C5 119.2(4) . . ?
C3 C4 H4 120.4 . . ?
C5 C4 H4 120.4 . . ?
C4 C5 C6 120.9(4) . . ?
C4 C5 H5 119.6 . . ?
C6 C5 H5 119.6 . . ?
C5 C6 C1 119.4(4) . . ?
C5 C6 C7 117.1(4) . . ?
C1 C6 C7 123.5(4) . . ?
O1 C7 C6 126.6(4) . . ?
O1 C7 H7 116.7 . . ?
C6 C7 H7 116.7 . . ?
O2 C8 N1 124.7(3) . . ?
O2 C8 C9 119.8(3) . . ?
N1 C8 C9 115.5(3) . . ?
O3 C9 C8 114.4(3) . . ?
O3 C9 H9A 108.7 . . ?
C8 C9 H9A 108.7 . . ?
O3 C9 H9B 108.7 . . ?
C8 C9 H9B 108.7 . . ?
H9A C9 H9B 107.6 . . ?
O3 C10 C11 113.0(3) . . ?
O3 C10 H10A 109.0 . . ?
C11 C10 H10A 109.0 . . ?
O3 C10 H10B 109.0 . . ?
C11 C10 H10B 109.0 . . ?
H10A C10 H10B 107.8 . . ?
O4 C11 O5 124.1(4) . . ?
O4 C11 C10 125.0(4) . . ?
O5 C11 C10 110.9(3) . . ?

loop_
_geom_bond_atom_site_label_1
_geom_bond_atom_site_label_2
_geom_bond_distance
_geom_bond_site_symmetry_2
_geom_bond_publ_flag
O1 C7 1.224(6) . ?
O2 C8 1.231(4) . ?
O3 C9 1.408(5) . ?
O3 C10 1.412(5) . ?
O4 C11 1.200(4) . ?
O5 C11 1.318(5) . ?
O5 H5O 0.93(6) . ?
N1 C8 1.340(5) . ?
N1 C1 1.415(5) . ?
N1 H1N 0.90(5) . ?
C1 C2 1.377(5) . ?
C1 C6 1.411(5) . ?
C2 C3 1.384(6) . ?
C2 H2 0.9300 . ?
C3 C4 1.360(6) . ?
C3 H3 0.9300 . ?
C4 C5 1.362(6) . ?
C4 H4 0.9300 . ?
C5 C6 1.386(6) . ?
C5 H5 0.9300 . ?
C6 C7 1.456(6) . ?
C7 H7 0.9300 . ?
C8 C9 1.504(5) . ?
C9 H9A 0.9700 . ?
C9 H9B 0.9700 . ?
C10 C11 1.506(5) . ?
C10 H10A 0.9700 . ?
C10 H10B 0.9700 . ?

loop_
_geom_hbond_atom_site_label_D
_geom_hbond_atom_site_label_H
_geom_hbond_atom_site_label_A
_geom_hbond_distance_DH
_geom_hbond_distance_HA
_geom_hbond_distance_DA
_geom_hbond_angle_DHA
_geom_hbond_site_symmetry_A
N1 H1N O1 0.90(5) 1.96(5) 2.682(4) 137(4) .
O5 H5O O2 0.93(6) 1.70(6) 2.630(4) 174(5) 2_654

loop_
_geom_torsion_atom_site_label_1
_geom_torsion_atom_site_label_2
_geom_torsion_atom_site_label_3
_geom_torsion_atom_site_label_4
_geom_torsion
_geom_torsion_site_symmetry_1
_geom_torsion_site_symmetry_2
_geom_torsion_site_symmetry_3
_geom_torsion_site_symmetry_4
_geom_torsion_publ_flag
C8 N1 C1 C2 -7.0(6) . . . . ?
C8 N1 C1 C6 171.8(3) . . . . ?
C6 C1 C2 C3 0.5(5) . . . . ?
N1 C1 C2 C3 179.3(3) . . . . ?
C1 C2 C3 C4 -0.1(6) . . . . ?
C2 C3 C4 C5 0.2(7) . . . . ?
C3 C4 C5 C6 -0.6(6) . . . . ?
C4 C5 C6 C1 0.9(6) . . . . ?
C4 C5 C6 C7 178.8(4) . . . . ?
C2 C1 C6 C5 -0.9(5) . . . . ?
N1 C1 C6 C5 -179.8(3) . . . . ?
C2 C1 C6 C7 -178.6(3) . . . . ?
N1 C1 C6 C7 2.5(5) . . . . ?
C5 C6 C7 O1 -175.6(4) . . . . ?
C1 C6 C7 O1 2.1(7) . . . . ?
C1 N1 C8 O2 2.3(6) . . . . ?
C1 N1 C8 C9 -177.1(3) . . . . ?
C10 O3 C9 C8 90.7(4) . . . . ?
O2 C8 C9 O3 -179.5(3) . . . . ?
N1 C8 C9 O3 -0.1(5) . . . . ?
C9 O3 C10 C11 77.8(4) . . . . ?
O3 C10 C11 O4 -3.4(6) . . . . ?
O3 C10 C11 O5 177.6(3) . . . . ?
